data_4336073
loop_
_publ_author_name
'S\"uleyman G\"ulcemal'
'Ayta\,c G\"urhan G\"ok\,ce'
'Bekir \,Cetinkaya'

_publ_contact_author_address
;     Ege University
      Department of Chemistry
      Bornova-\.Izmir 35100
      Turkey
;
_publ_contact_author_email suleyman.gulcemal@ege.edu.tr
_publ_contact_author_fax '90 232 3881036'
_publ_contact_author_name 'S\"uleyman G\"ulcemal'
_publ_contact_author_phone '90 232 3111581'
_publ_section_title
;
 N-Benzyl Substituted N-Heterocyclic Carbene Complexes of Iridium(I):
 Assessment in Transfer Hydrogenation Catalyst
;
_journal_name_full 'Inorganic Chemistry'
_journal_page_first 10601
_journal_page_last 10609
_journal_paper_doi 10.1021/ic401626e
_journal_volume 52
_journal_year 2013
_chemical_formula_moiety 'C43 H64 Cl Ir N2'
_chemical_formula_sum 'C43 H64 Cl Ir N2'
_chemical_formula_weight 836.61
_chemical_name_systematic
;
Chloro(\m^4^-1,5-cyclooctadiene)[1,3-bis(2,4,6-triisopropylbenzyl)
imidazol-2-ylidene]iridium(I)
;
_space_group_IT_number 57
_symmetry_cell_setting orthorhombic
_symmetry_space_group_name_Hall '-P 2c 2ac'
_symmetry_space_group_name_H-M 'P c a m'
_atom_sites_solution_hydrogens geom
_atom_sites_solution_primary direct
_atom_sites_solution_secondary difmap
_audit_creation_method 'SHELXL-97 (Sheldrick, 2008)'
_cell_angle_alpha 90.00
_cell_angle_beta 90.00
_cell_angle_gamma 90.00
_cell_formula_units_Z 4
_cell_length_a 17.3978(4)
_cell_length_b 8.5162(2)
_cell_length_c 27.8993(6)
_cell_measurement_reflns_used 4947
_cell_measurement_temperature 293(2)
_cell_measurement_theta_max 27.7810
_cell_measurement_theta_min 3.6400
_cell_volume 4133.65(16)
_computing_cell_refinement
;
CrysAlisPro, Agilent Technologies,
Version 1.171.35.11
;
_computing_data_collection
;
CrysAlisPro, Agilent Technologies,
Version 1.171.35.11
;
_computing_data_reduction
;
CrysAlisPro, Agilent Technologies,
Version 1.171.35.11
;
_computing_molecular_graphics 'ORTEP-3 (Farrugia, 1997)'
_computing_publication_material 'SHELXL-97 (Sheldrick, 2008)'
_computing_structure_refinement 'SHELXL-97 (Sheldrick, 2008)'
_computing_structure_solution 'SHELXS-97 (Sheldrick, 2008)'
_diffrn_ambient_temperature 293(2)
_diffrn_detector_area_resol_mean 16.1333
_diffrn_measured_fraction_theta_full 0.997
_diffrn_measured_fraction_theta_max 0.863
_diffrn_measurement_device_type 'Xcalibur, Eos'
_diffrn_measurement_method '\w scans'
_diffrn_radiation_monochromator graphite
_diffrn_radiation_source 'Enhance (Mo) x-ray Source'
_diffrn_radiation_type MoK\a
_diffrn_radiation_wavelength 0.71073
_diffrn_reflns_av_R_equivalents 0.0239
_diffrn_reflns_av_sigmaI/netI 0.0348
_diffrn_reflns_limit_h_max 9
_diffrn_reflns_limit_h_min -23
_diffrn_reflns_limit_k_max 10
_diffrn_reflns_limit_k_min -5
_diffrn_reflns_limit_l_max 34
_diffrn_reflns_limit_l_min -37
_diffrn_reflns_number 12160
_diffrn_reflns_theta_full 26.00
_diffrn_reflns_theta_max 29.05
_diffrn_reflns_theta_min 3.35
_exptl_absorpt_coefficient_mu 3.324
_exptl_absorpt_correction_T_max 0.532
_exptl_absorpt_correction_T_min 0.455
_exptl_absorpt_correction_type multi-scan
_exptl_absorpt_process_details
;
CrysAlisPro, Agilent Technologies,
Version 1.171.35.11
empirical absorption correction using spherical harmonics,
 implemented in SCALE3 ABSPACK scaling algorithm.
;
_exptl_crystal_colour yellow
_exptl_crystal_density_diffrn 1.344
_exptl_crystal_description cube
_exptl_crystal_F_000 1720
_exptl_crystal_size_max 0.24
_exptl_crystal_size_mid 0.21
_exptl_crystal_size_min 0.19
_refine_diff_density_max 1.908
_refine_diff_density_min -0.707
_refine_diff_density_rms 0.109
_refine_ls_extinction_method none
_refine_ls_goodness_of_fit_ref 1.051
_refine_ls_hydrogen_treatment constr
_refine_ls_matrix_type full
_refine_ls_number_parameters 224
_refine_ls_number_reflns 4864
_refine_ls_number_restraints 0
_refine_ls_restrained_S_all 1.051
_refine_ls_R_factor_all 0.0602
_refine_ls_R_factor_gt 0.0418
_refine_ls_shift/su_max 0.006
_refine_ls_shift/su_mean 0.000
_refine_ls_structure_factor_coef Fsqd
_refine_ls_weighting_details 'calc w=1/[\s^2^(Fo^2^)+(0.0603P)^2^+7.3412P] where P=(Fo^2^+2Fc^2^)/3'
_refine_ls_weighting_scheme calc
_refine_ls_wR_factor_gt 0.1111
_refine_ls_wR_factor_ref 0.1234
_reflns_number_gt 3805
_reflns_number_total 4864
_reflns_threshold_expression >2sigma(I)
_cod_data_source_file ic401626e_si_002.cif
_cod_data_source_block 936209
_cod_database_code 4336073

loop_
_symmetry_equiv_pos_as_xyz
'x, y, z'
'-x, -y, z+1/2'
'x+1/2, -y, -z+1/2'
'-x+1/2, y, -z'
'-x, -y, -z'
'x, y, -z-1/2'
'-x-1/2, y, z-1/2'
'x-1/2, -y, z'

loop_
_atom_site_label
_atom_site_type_symbol
_atom_site_fract_x
_atom_site_fract_y
_atom_site_fract_z
_atom_site_U_iso_or_equiv
_atom_site_adp_type
_atom_site_occupancy
_atom_site_symmetry_multiplicity
_atom_site_calc_flag
_atom_site_refinement_flags
_atom_site_disorder_assembly
_atom_site_disorder_group
Ir1 Ir 0.183328(17) 0.27365(3) 0.7500 0.04668(12) Uani 1 2 d S . .
Cl1 Cl 0.05975(10) 0.40696(17) 0.7500 0.0523(4) Uani 1 2 d S . .
N1 N 0.1105(2) -0.0275(5) 0.78845(14) 0.0438(9) Uani 1 1 d . . .
C1 C 0.1311(3) 0.0619(7) 0.7500 0.0378(14) Uani 1 2 d S . .
C21 C 0.0667(3) -0.0500(7) 0.87243(18) 0.0505(12) Uani 1 1 d . . .
C2 C 0.1251(3) 0.0168(7) 0.83836(17) 0.0528(13) Uani 1 1 d . . .
H2A H 0.1247 0.1304 0.8409 0.063 Uiso 1 1 calc R . .
H2B H 0.1758 -0.0196 0.8475 0.063 Uiso 1 1 calc R . .
C11 C 0.2846(3) 0.1703(8) 0.7246(2) 0.0694(16) Uani 1 1 d . . .
H11 H 0.2766 0.0659 0.7107 0.083 Uiso 1 1 calc R . .
C22 C -0.0041(4) 0.0210(7) 0.8783(2) 0.0614(14) Uani 1 1 d . . .
C23 C -0.0563(4) -0.0406(9) 0.9112(3) 0.0760(19) Uani 1 1 d . . .
H23 H -0.1035 0.0088 0.9154 0.091 Uiso 1 1 calc R . .
C27 C -0.0261(4) 0.1685(8) 0.8510(3) 0.0791(19) Uani 1 1 d . . .
H27 H 0.0171 0.1945 0.8300 0.095 Uiso 1 1 calc R . .
C14 C 0.2423(4) 0.4847(8) 0.7749(2) 0.084(2) Uani 1 1 d . . .
H14 H 0.2087 0.5637 0.7895 0.101 Uiso 1 1 calc R . .
C41 C -0.0393(6) 0.3064(10) 0.8823(4) 0.118(3) Uani 1 1 d . . .
H41A H -0.0524 0.3958 0.8630 0.177 Uiso 1 1 calc R . .
H41B H 0.0066 0.3286 0.9002 0.177 Uiso 1 1 calc R . .
H41C H -0.0807 0.2843 0.9041 0.177 Uiso 1 1 calc R . .
C13 C 0.3109(5) 0.4372(13) 0.8054(4) 0.121(4) Uani 1 1 d . . .
H13A H 0.3549 0.4982 0.7949 0.145 Uiso 1 1 calc R . .
H13B H 0.3001 0.4676 0.8383 0.145 Uiso 1 1 calc R . .
C12 C 0.3331(7) 0.2738(12) 0.6944(6) 0.138(5) Uani 1 1 d . . .
H12A H 0.3859 0.2660 0.7054 0.166 Uiso 1 1 calc R . .
H12B H 0.3315 0.2356 0.6617 0.166 Uiso 1 1 calc R . .
C26 C 0.0844(3) -0.1871(7) 0.89878(19) 0.0565(13) Uani 1 1 d . . .
C25 C 0.0301(4) -0.2429(8) 0.9310(2) 0.0699(18) Uani 1 1 d . . .
H25 H 0.0421 -0.3320 0.9488 0.084 Uiso 1 1 calc R . .
C24 C -0.0394(4) -0.1747(9) 0.9380(2) 0.0742(18) Uani 1 1 d . B .
C29 C 0.1605(5) -0.2731(9) 0.8947(3) 0.078(2) Uani 1 1 d . . .
H29 H 0.1823 -0.2460 0.8634 0.093 Uiso 1 1 calc R . .
C28 C -0.0954(6) -0.2439(12) 0.9739(3) 0.112(3) Uani 1 1 d . . .
H28 H -0.1481 -0.2038 0.9714 0.134 Uiso 1 1 calc R A 1
C45 C 0.2168(6) -0.2175(14) 0.9321(4) 0.128(4) Uani 1 1 d . . .
H45A H 0.2644 -0.2734 0.9285 0.192 Uiso 1 1 calc R . .
H45B H 0.1961 -0.2368 0.9635 0.192 Uiso 1 1 calc R . .
H45C H 0.2258 -0.1071 0.9282 0.192 Uiso 1 1 calc R . .
C42B C -0.091(4) -0.380(9) 0.984(2) 0.122(5) Uani 0.148(13) 1 d P B 1
H42D H -0.0817 -0.4389 0.9549 0.183 Uiso 0.148(13) 1 calc PR B 1
H42E H -0.1383 -0.4138 0.9979 0.183 Uiso 0.148(13) 1 calc PR B 1
H42F H -0.0495 -0.3959 1.0057 0.183 Uiso 0.148(13) 1 calc PR B 1
C42A C -0.1484(7) -0.3541(15) 0.9531(4) 0.122(5) Uani 0.852(13) 1 d P B 2
H42A H -0.1217 -0.4197 0.9307 0.183 Uiso 0.852(13) 1 calc PR B 2
H42B H -0.1886 -0.2981 0.9369 0.183 Uiso 0.852(13) 1 calc PR B 2
H42C H -0.1704 -0.4180 0.9780 0.183 Uiso 0.852(13) 1 calc PR B 2
C43B C -0.066(5) -0.233(10) 1.016(2) 0.122(5) Uani 0.148(13) 1 d P B 1
H43D H -0.0341 -0.1408 1.0179 0.183 Uiso 0.148(13) 1 calc PR B 1
H43E H -0.0350 -0.3242 1.0226 0.183 Uiso 0.148(13) 1 calc PR B 1
H43F H -0.1060 -0.2256 1.0396 0.183 Uiso 0.148(13) 1 calc PR B 1
C43A C -0.1182(8) -0.1434(17) 1.0119(4) 0.122(5) Uani 0.852(13) 1 d P B 2
H43A H -0.0742 -0.0877 1.0238 0.183 Uiso 0.852(13) 1 calc PR B 2
H43B H -0.1402 -0.2049 1.0373 0.183 Uiso 0.852(13) 1 calc PR B 2
H43C H -0.1556 -0.0697 1.0004 0.183 Uiso 0.852(13) 1 calc PR B 2
C40 C -0.0965(7) 0.1393(12) 0.8184(4) 0.148(4) Uani 1 1 d . . .
H40A H -0.0867 0.0507 0.7980 0.221 Uiso 1 1 calc R . .
H40B H -0.1057 0.2306 0.7990 0.221 Uiso 1 1 calc R . .
H40C H -0.1409 0.1186 0.8379 0.221 Uiso 1 1 calc R . .
C44 C 0.1536(6) -0.4527(11) 0.8963(4) 0.131(4) Uani 1 1 d . . .
H44A H 0.2038 -0.4986 0.8935 0.197 Uiso 1 1 calc R . .
H44B H 0.1219 -0.4879 0.8703 0.197 Uiso 1 1 calc R . .
H44C H 0.1308 -0.4838 0.9262 0.197 Uiso 1 1 calc R . .
C4 C 0.0785(3) -0.1702(6) 0.77404(18) 0.0519(12) Uani 1 1 d . . .
H4 H 0.0606 -0.2498 0.7939 0.062 Uiso 1 1 calc R . .

loop_
_atom_site_aniso_label
_atom_site_aniso_U_11
_atom_site_aniso_U_22
_atom_site_aniso_U_33
_atom_site_aniso_U_23
_atom_site_aniso_U_13
_atom_site_aniso_U_12
Ir1 0.05377(18) 0.03357(17) 0.05269(19) 0.000 0.000 -0.00748(12)
Cl1 0.0520(9) 0.0193(7) 0.0855(13) 0.000 0.000 0.0060(7)
N1 0.051(2) 0.037(2) 0.044(2) 0.0021(17) -0.0052(18) -0.0036(18)
C1 0.034(3) 0.030(3) 0.048(3) 0.000 0.000 0.003(3)
C21 0.058(3) 0.053(3) 0.041(3) -0.004(2) 0.000(2) -0.008(3)
C2 0.061(3) 0.052(3) 0.046(3) -0.001(2) -0.003(2) -0.015(3)
C11 0.056(3) 0.056(4) 0.096(4) -0.003(3) 0.015(3) -0.005(3)
C22 0.064(3) 0.057(4) 0.063(3) -0.009(3) -0.001(3) -0.003(3)
C23 0.062(4) 0.086(5) 0.080(4) -0.023(4) 0.015(3) -0.010(4)
C27 0.075(4) 0.062(4) 0.100(5) -0.001(4) -0.008(4) 0.010(4)
C14 0.091(5) 0.045(3) 0.116(5) -0.020(3) -0.008(4) -0.022(3)
C41 0.127(8) 0.071(5) 0.156(9) -0.034(6) -0.035(7) 0.011(6)
C13 0.114(7) 0.112(8) 0.136(8) -0.048(7) -0.043(6) -0.021(6)
C12 0.132(9) 0.101(8) 0.181(13) 0.022(7) 0.093(9) -0.012(6)
C26 0.063(3) 0.064(4) 0.042(3) 0.001(3) 0.003(2) -0.002(3)
C25 0.084(5) 0.073(4) 0.053(3) 0.005(3) 0.012(3) -0.010(4)
C24 0.082(4) 0.078(5) 0.063(4) -0.012(3) 0.023(3) -0.022(4)
C29 0.075(4) 0.088(5) 0.070(4) 0.019(4) 0.011(4) 0.011(4)
C28 0.112(7) 0.125(8) 0.098(6) -0.029(5) 0.057(6) -0.056(6)
C45 0.086(6) 0.194(13) 0.104(7) -0.007(7) -0.021(6) 0.025(7)
C42B 0.140(10) 0.131(10) 0.096(7) -0.044(7) 0.053(7) -0.088(9)
C42A 0.140(10) 0.131(10) 0.096(7) -0.044(7) 0.053(7) -0.088(9)
C43B 0.143(11) 0.147(12) 0.076(6) -0.039(7) 0.042(7) -0.058(9)
C43A 0.143(11) 0.147(12) 0.076(6) -0.039(7) 0.042(7) -0.058(9)
C40 0.168(10) 0.102(8) 0.173(10) 0.016(7) -0.086(9) 0.000(8)
C44 0.129(7) 0.088(7) 0.177(10) 0.039(7) 0.024(7) 0.033(6)
C4 0.067(3) 0.035(3) 0.053(3) 0.006(2) 0.000(2) -0.011(3)

loop_
_atom_type_symbol
_atom_type_description
_atom_type_scat_dispersion_real
_atom_type_scat_dispersion_imag
_atom_type_scat_source
C C 0.0033 0.0016 'International Tables Vol C Tables 4.2.6.8 and 6.1.1.4'
H H 0.0000 0.0000 'International Tables Vol C Tables 4.2.6.8 and 6.1.1.4'
N N 0.0061 0.0033 'International Tables Vol C Tables 4.2.6.8 and 6.1.1.4'
Cl Cl 0.1484 0.1585 'International Tables Vol C Tables 4.2.6.8 and 6.1.1.4'
Ir Ir -1.4442 7.9887 'International Tables Vol C Tables 4.2.6.8 and 6.1.1.4'

loop_
_geom_angle_atom_site_label_1
_geom_angle_atom_site_label_2
_geom_angle_atom_site_label_3
_geom_angle
_geom_angle_site_symmetry_1
_geom_angle_site_symmetry_3
C1 Ir1 C11 90.2(2) . 6_557
C1 Ir1 C11 90.2(2) . .
C11 Ir1 C11 39.6(4) 6_557 .
C1 Ir1 C14 161.24(19) . .
C11 Ir1 C14 80.9(3) 6_557 .
C11 Ir1 C14 93.3(3) . .
C1 Ir1 C14 161.24(19) . 6_557
C11 Ir1 C14 93.3(3) 6_557 6_557
C11 Ir1 C14 80.9(3) . 6_557
C14 Ir1 C14 37.1(4) . 6_557
C1 Ir1 Cl1 91.10(17) . .
C11 Ir1 Cl1 160.14(18) 6_557 .
C11 Ir1 Cl1 160.14(18) . .
C14 Ir1 Cl1 91.8(2) . .
C14 Ir1 Cl1 91.8(2) 6_557 .
C1 N1 C4 111.4(4) . .
C1 N1 C2 124.0(4) . .
C4 N1 C2 124.5(4) . .
N1 C1 N1 103.8(5) . 6_557
N1 C1 Ir1 128.1(3) . .
N1 C1 Ir1 128.1(3) 6_557 .
C22 C21 C26 119.6(5) . .
C22 C21 C2 120.8(5) . .
C26 C21 C2 119.7(5) . .
N1 C2 C21 112.8(4) . .
N1 C2 H2A 109.0 . .
C21 C2 H2A 109.0 . .
N1 C2 H2B 109.0 . .
C21 C2 H2B 109.0 . .
H2A C2 H2B 107.8 . .
C11 C11 C12 124.6(7) 6_557 .
C11 C11 Ir1 70.19(18) 6_557 .
C12 C11 Ir1 114.9(6) . .
C11 C11 H11 113.3 6_557 .
C12 C11 H11 113.3 . .
Ir1 C11 H11 113.3 . .
C21 C22 C23 119.6(6) . .
C21 C22 C27 121.9(6) . .
C23 C22 C27 118.5(6) . .
C22 C23 C24 121.6(6) . .
C22 C23 H23 119.2 . .
C24 C23 H23 119.2 . .
C41 C27 C22 113.5(7) . .
C41 C27 C40 110.6(7) . .
C22 C27 C40 111.2(7) . .
C41 C27 H27 107.0 . .
C22 C27 H27 107.0 . .
C40 C27 H27 107.0 . .
C14 C14 C13 124.1(5) 6_557 .
C14 C14 Ir1 71.47(19) 6_557 .
C13 C14 Ir1 109.1(5) . .
C14 C14 H14 114.6 6_557 .
C13 C14 H14 114.6 . .
Ir1 C14 H14 114.6 . .
C27 C41 H41A 109.5 . .
C27 C41 H41B 109.5 . .
H41A C41 H41B 109.5 . .
C27 C41 H41C 109.5 . .
H41A C41 H41C 109.5 . .
H41B C41 H41C 109.5 . .
C12 C13 C14 117.9(7) 6_557 .
C12 C13 H13A 107.8 6_557 .
C14 C13 H13A 107.8 . .
C12 C13 H13B 107.8 6_557 .
C14 C13 H13B 107.8 . .
H13A C13 H13B 107.2 . .
C13 C12 C11 114.7(8) 6_557 .
C13 C12 H12A 108.6 6_557 .
C11 C12 H12A 108.6 . .
C13 C12 H12B 108.6 6_557 .
C11 C12 H12B 108.6 . .
H12A C12 H12B 107.6 . .
C25 C26 C21 118.2(6) . .
C25 C26 C29 118.5(6) . .
C21 C26 C29 123.3(5) . .
C24 C25 C26 123.6(7) . .
C24 C25 H25 118.2 . .
C26 C25 H25 118.2 . .
C25 C24 C23 117.4(6) . .
C25 C24 C28 120.1(8) . .
C23 C24 C28 122.5(8) . .
C45 C29 C26 111.3(7) . .
C45 C29 C44 110.0(8) . .
C26 C29 C44 114.3(7) . .
C45 C29 H29 107.0 . .
C26 C29 H29 107.0 . .
C44 C29 H29 107.0 . .
C42B C28 C43B 81(5) . .
C42B C28 C43A 116(3) . .
C43B C28 C43A 52(4) . .
C42B C28 C42A 60(4) . .
C43B C28 C42A 132(3) . .
C43A C28 C42A 121.1(9) . .
C42B C28 C24 119(3) . .
C43B C28 C24 109(3) . .
C43A C28 C24 116.0(8) . .
C42A C28 C24 113.5(8) . .
C42B C28 H28 114.6 . .
C43B C28 H28 114.6 . .
C43A C28 H28 65.4 . .
C42A C28 H28 66.4 . .
C24 C28 H28 114.6 . .
C29 C45 H45A 109.5 . .
C29 C45 H45B 109.5 . .
H45A C45 H45B 109.5 . .
C29 C45 H45C 109.5 . .
H45A C45 H45C 109.5 . .
H45B C45 H45C 109.5 . .
C28 C42B C43B 52(4) . .
C28 C42B H42D 109.5 . .
C43B C42B H42D 146.6 . .
C28 C42B H42E 109.5 . .
C43B C42B H42E 103.5 . .
H42D C42B H42E 109.5 . .
C28 C42B H42F 109.5 . .
C43B C42B H42F 62.7 . .
H42D C42B H42F 109.5 . .
H42E C42B H42F 109.5 . .
C28 C42A H42A 109.5 . .
C28 C42A H42B 109.5 . .
H42A C42A H42B 109.5 . .
C28 C42A H42C 109.5 . .
H42A C42A H42C 109.5 . .
H42B C42A H42C 109.5 . .
C28 C43B C42B 47(4) . .
C28 C43B H43D 109.5 . .
C42B C43B H43D 145.1 . .
C28 C43B H43E 109.5 . .
C42B C43B H43E 68.1 . .
H43D C43B H43E 109.5 . .
C28 C43B H43F 109.5 . .
C42B C43B H43F 103.6 . .
H43D C43B H43F 109.5 . .
H43E C43B H43F 109.5 . .
C28 C43A H43A 109.5 . .
C28 C43A H43B 109.5 . .
H43A C43A H43B 109.5 . .
C28 C43A H43C 109.5 . .
H43A C43A H43C 109.5 . .
H43B C43A H43C 109.5 . .
C27 C40 H40A 109.5 . .
C27 C40 H40B 109.5 . .
H40A C40 H40B 109.5 . .
C27 C40 H40C 109.5 . .
H40A C40 H40C 109.5 . .
H40B C40 H40C 109.5 . .
C29 C44 H44A 109.5 . .
C29 C44 H44B 109.5 . .
H44A C44 H44B 109.5 . .
C29 C44 H44C 109.5 . .
H44A C44 H44C 109.5 . .
H44B C44 H44C 109.5 . .
C4 C4 N1 106.7(3) 6_557 .
C4 C4 H4 126.6 6_557 .
N1 C4 H4 126.6 . .

loop_
_geom_bond_atom_site_label_1
_geom_bond_atom_site_label_2
_geom_bond_distance
_geom_bond_site_symmetry_2
Ir1 C1 2.019(6) .
Ir1 C11 2.093(6) 6_557
Ir1 C11 2.093(6) .
Ir1 C14 2.183(6) .
Ir1 C14 2.183(6) 6_557
Ir1 Cl1 2.4312(17) .
N1 C1 1.363(5) .
N1 C4 1.396(6) .
N1 C2 1.465(6) .
C1 N1 1.363(5) 6_557
C21 C22 1.382(8) .
C21 C26 1.414(8) .
C21 C2 1.502(7) .
C2 H2A 0.9700 .
C2 H2B 0.9700 .
C11 C11 1.419(13) 6_557
C11 C12 1.483(11) .
C11 H11 0.9800 .
C22 C23 1.395(9) .
C22 C27 1.518(9) .
C23 C24 1.396(10) .
C23 H23 0.9300 .
C27 C41 1.482(11) .
C27 C40 1.545(11) .
C27 H27 0.9800 .
C14 C14 1.388(14) 6_557
C14 C13 1.521(11) .
C14 H14 0.9800 .
C41 H41A 0.9600 .
C41 H41B 0.9600 .
C41 H41C 0.9600 .
C13 C12 1.444(13) 6_557
C13 H13A 0.9700 .
C13 H13B 0.9700 .
C12 C13 1.444(13) 6_557
C12 H12A 0.9700 .
C12 H12B 0.9700 .
C26 C25 1.389(8) .
C26 C29 1.517(10) .
C25 C24 1.356(10) .
C25 H25 0.9300 .
C24 C28 1.517(10) .
C29 C45 1.509(13) .
C29 C44 1.535(11) .
C29 H29 0.9800 .
C28 C42B 1.19(8) .
C28 C43B 1.29(8) .
C28 C43A 1.418(13) .
C28 C42A 1.438(13) .
C28 H28 0.9800 .
C45 H45A 0.9600 .
C45 H45B 0.9600 .
C45 H45C 0.9600 .
C42B C43B 1.61(9) .
C42B H42D 0.9600 .
C42B H42E 0.9600 .
C42B H42F 0.9600 .
C42A H42A 0.9600 .
C42A H42B 0.9600 .
C42A H42C 0.9600 .
C43B H43D 0.9600 .
C43B H43E 0.9600 .
C43B H43F 0.9600 .
C43A H43A 0.9600 .
C43A H43B 0.9600 .
C43A H43C 0.9600 .
C40 H40A 0.9600 .
C40 H40B 0.9600 .
C40 H40C 0.9600 .
C44 H44A 0.9600 .
C44 H44B 0.9600 .
C44 H44C 0.9600 .
C4 C4 1.341(10) 6_557
C4 H4 0.9300 .
